data_7010542
loop_
_publ_author_name
'Yamamoto, Youhei'
'Suzuki, Takayoshi'
'Kaizaki, Sumio'

_publ_section_title
;
 Crystal structures, magnetic and spectroscopic properties of
 manganese(II), cobalt(II), nickel(II) and zinc(II) dichloro complexes
 bearing two 2-pyridyl-substituted imino nitroxides&#x200A;&#x2020;
;
_journal_issue 10
_journal_name_full 'Journal of the Chemical Society, Dalton Transactions'
_journal_page_first 1566
_journal_paper_doi 10.1039/b010243l
_journal_year 2001
_chemical_formula_moiety '(Ni Cl2 (C12 H16 N3 O)2)'
_chemical_formula_sum 'C24 H32 Cl2 N6 Ni O2'
_chemical_formula_weight 566.17
_chemical_melting_point_gt 280
_chemical_name_common '[NiCl~2~(IM2py)~2~]'
_chemical_name_systematic
;
Dichlorobis(2-(2-pyridyl)-4,4,5,5-tetramethylimidazpline-1-oxy)nickel(II)
;
_space_group_IT_number 15
_symmetry_cell_setting monoclinic
_symmetry_space_group_name_Hall '-C 2yc'
_symmetry_space_group_name_H-M 'C 1 2/c 1'
_atom_sites_solution_hydrogens geom
_atom_sites_solution_primary direct
_atom_sites_solution_secondary difmap
_audit_creation_method SHELXL-97
_cell_angle_alpha 90.00
_cell_angle_beta 102.633(3)
_cell_angle_gamma 90.00
_cell_formula_units_Z 4
_cell_length_a 18.6043(12)
_cell_length_b 8.9489(6)
_cell_length_c 15.9286(13)
_cell_measurement_reflns_used 2815
_cell_measurement_temperature 293(2)
_cell_measurement_theta_max 27.48
_cell_measurement_theta_min 2.24
_cell_volume 2587.7(3)
_computing_cell_refinement PROCESS
_computing_data_collection PROCESS
_computing_data_reduction 'teXsan Ver. 1.10'
_computing_molecular_graphics ORTEP
_computing_publication_material 'SHELXL-97 (Sheldrick, 1997)'
_computing_structure_refinement 'SHELXL-97 (Sheldrick, 1997)'
_computing_structure_solution 'SHELXS-86 (Sheldrick, 1990)'
_diffrn_ambient_temperature 293(2)
_diffrn_detector_area_resol_mean '100 x 100 pixel'
_diffrn_measured_fraction_theta_full 0.946
_diffrn_measured_fraction_theta_max 0.946
_diffrn_measurement_device_type 'Rigaku RAXIS-RAPID Imaging Plate'
_diffrn_measurement_method \w
_diffrn_radiation_monochromator graphite
_diffrn_radiation_source 'fine-focus sealed tube'
_diffrn_radiation_type 'Mo K\a'
_diffrn_radiation_wavelength 0.71069
_diffrn_reflns_av_R_equivalents 0.0000
_diffrn_reflns_av_sigmaI/netI 0.0358
_diffrn_reflns_limit_h_max 24
_diffrn_reflns_limit_h_min 0
_diffrn_reflns_limit_k_max 11
_diffrn_reflns_limit_k_min 0
_diffrn_reflns_limit_l_max 20
_diffrn_reflns_limit_l_min -20
_diffrn_reflns_number 2815
_diffrn_reflns_theta_full 27.48
_diffrn_reflns_theta_max 27.48
_diffrn_reflns_theta_min 2.24
_exptl_absorpt_coefficient_mu 0.990
_exptl_absorpt_correction_type none
_exptl_crystal_colour red
_exptl_crystal_density_diffrn 1.453
_exptl_crystal_density_method 'not measured'
_exptl_crystal_description plate
_exptl_crystal_F_000 1184
_exptl_crystal_size_max 0.30
_exptl_crystal_size_mid 0.30
_exptl_crystal_size_min 0.10
_refine_diff_density_max 0.463
_refine_diff_density_min -0.200
_refine_diff_density_rms 0.074
_refine_ls_extinction_method none
_refine_ls_goodness_of_fit_ref 1.071
_refine_ls_hydrogen_treatment constr
_refine_ls_matrix_type full
_refine_ls_number_parameters 163
_refine_ls_number_reflns 2815
_refine_ls_number_restraints 0
_refine_ls_restrained_S_all 1.071
_refine_ls_R_factor_all 0.0427
_refine_ls_R_factor_gt 0.0350
_refine_ls_shift/su_max 0.003
_refine_ls_shift/su_mean 0.000
_refine_ls_structure_factor_coef Fsqd
_refine_ls_weighting_details 'calc w=1/[\s^2^(Fo^2^)+(0.0545P)^2^+0.0784P] where P=(Fo^2^+2Fc^2^)/3'
_refine_ls_weighting_scheme calc
_refine_ls_wR_factor_gt 0.0858
_refine_ls_wR_factor_ref 0.0884
_reflns_number_gt 2377
_reflns_number_total 2815
_reflns_threshold_expression 'I > 2\s(I)'
_cod_data_source_file b010243l.txt
_cod_data_source_block niim2py
_cod_depositor_comments
;
The following automatic conversions were performed:

'_chemical_melting_point' tag was changed to
'_chemical_melting_point_gt' since the value was specified 'more
than' ('>') a certain temperature. The value '>280' was changed to
'280' - it should be numeric and without a unit designator.

Automatic conversion script
Id: cif_fix_values 1569 2011-02-09 13:29:24Z adriana 
;
_cod_database_code 7010542

loop_
_symmetry_equiv_pos_as_xyz
'x, y, z'
'-x, y, -z+1/2'
'x+1/2, y+1/2, z'
'-x+1/2, y+1/2, -z+1/2'
'-x, -y, -z'
'x, -y, z-1/2'
'-x+1/2, -y+1/2, -z'
'x+1/2, -y+1/2, z-1/2'

loop_
_atom_site_label
_atom_site_type_symbol
_atom_site_fract_x
_atom_site_fract_y
_atom_site_fract_z
_atom_site_U_iso_or_equiv
_atom_site_adp_type
_atom_site_occupancy
_atom_site_symmetry_multiplicity
_atom_site_calc_flag
_atom_site_refinement_flags
_atom_site_disorder_assembly
_atom_site_disorder_group
Ni Ni 0.5000 0.18458(3) 0.7500 0.03085(11) Uani 1 2 d S . .
Cl Cl 0.40221(3) 0.00633(6) 0.70259(4) 0.05487(16) Uani 1 1 d . . .
O O 0.34685(9) 0.4835(2) 0.48617(10) 0.0709(5) Uani 1 1 d . . .
N1 N 0.42084(8) 0.35013(16) 0.69045(9) 0.0332(3) Uani 1 1 d . . .
N2 N 0.36107(8) 0.44891(19) 0.56550(10) 0.0431(4) Uani 1 1 d . . .
N3 N 0.51823(7) 0.19602(15) 0.62391(9) 0.0331(3) Uani 1 1 d . . .
C1 C 0.41862(9) 0.36142(19) 0.60900(11) 0.0337(3) Uani 1 1 d . . .
C2 C 0.36277(10) 0.4488(2) 0.71277(11) 0.0392(4) Uani 1 1 d . . .
C3 C 0.30974(10) 0.4801(2) 0.62339(12) 0.0420(4) Uani 1 1 d . . .
C4 C 0.32521(13) 0.3725(3) 0.77681(15) 0.0595(6) Uani 1 1 d . . .
H4A H 0.2823 0.4284 0.7817 0.073 Uiso 1 1 calc R . .
H4B H 0.3587 0.3677 0.8320 0.073 Uiso 1 1 calc R . .
H4C H 0.3110 0.2731 0.7573 0.073 Uiso 1 1 calc R . .
C5 C 0.40208(13) 0.5886(3) 0.75364(15) 0.0562(5) Uani 1 1 d . . .
H5A H 0.4401 0.5610 0.8023 0.067 Uiso 1 1 calc R . .
H5B H 0.3673 0.6532 0.7722 0.067 Uiso 1 1 calc R . .
H5C H 0.4236 0.6400 0.7122 0.067 Uiso 1 1 calc R . .
C6 C 0.24779(13) 0.3650(3) 0.59974(19) 0.0655(6) Uani 1 1 d . . .
H6A H 0.2118 0.3823 0.6337 0.082 Uiso 1 1 calc R . .
H6B H 0.2678 0.2663 0.6109 0.082 Uiso 1 1 calc R . .
H6C H 0.2249 0.3743 0.5398 0.082 Uiso 1 1 calc R . .
C7 C 0.27969(13) 0.6368(3) 0.60868(17) 0.0624(6) Uani 1 1 d . . .
H7A H 0.3198 0.7063 0.6143 0.075 Uiso 1 1 calc R . .
H7B H 0.2512 0.6597 0.6505 0.075 Uiso 1 1 calc R . .
H7C H 0.2490 0.6441 0.5519 0.075 Uiso 1 1 calc R . .
C8 C 0.47076(9) 0.28257(19) 0.56758(11) 0.0343(3) Uani 1 1 d . . .
C9 C 0.47088(11) 0.2900(2) 0.48075(12) 0.0470(4) Uani 1 1 d . . .
H9 H 0.4372 0.3500 0.4438 0.058 Uiso 1 1 calc R . .
C10 C 0.52253(12) 0.2056(2) 0.44996(13) 0.0504(5) Uani 1 1 d . . .
H10 H 0.5238 0.2075 0.3919 0.061 Uiso 1 1 calc R . .
C11 C 0.57131(10) 0.1201(2) 0.50655(13) 0.0455(5) Uani 1 1 d . . .
H11 H 0.6068 0.0643 0.4876 0.054 Uiso 1 1 calc R . .
C12 C 0.56755(10) 0.1170(2) 0.59287(12) 0.0409(4) Uani 1 1 d . . .
H12 H 0.6008 0.0573 0.6305 0.050 Uiso 1 1 calc R . .

loop_
_atom_site_aniso_label
_atom_site_aniso_U_11
_atom_site_aniso_U_22
_atom_site_aniso_U_33
_atom_site_aniso_U_23
_atom_site_aniso_U_13
_atom_site_aniso_U_12
Ni 0.03727(17) 0.03074(17) 0.02591(16) 0.000 0.00991(11) 0.000
Cl 0.0654(3) 0.0499(3) 0.0544(3) -0.0172(2) 0.0241(2) -0.0207(2)
O 0.0790(11) 0.0994(14) 0.0338(8) 0.0188(8) 0.0114(7) 0.0365(10)
N1 0.0397(7) 0.0344(7) 0.0281(7) -0.0011(5) 0.0128(6) 0.0030(6)
N2 0.0480(8) 0.0499(9) 0.0312(8) 0.0070(7) 0.0082(6) 0.0130(7)
N3 0.0362(6) 0.0362(8) 0.0279(7) -0.0034(6) 0.0096(5) 0.0001(6)
C1 0.0381(8) 0.0348(8) 0.0290(8) 0.0013(7) 0.0090(6) 0.0028(7)
C2 0.0445(9) 0.0411(9) 0.0354(9) 0.0001(7) 0.0158(7) 0.0117(8)
C3 0.0416(9) 0.0447(10) 0.0401(10) 0.0004(8) 0.0100(8) 0.0092(8)
C4 0.0630(12) 0.0695(14) 0.0566(13) 0.0157(11) 0.0365(11) 0.0206(11)
C5 0.0634(12) 0.0525(12) 0.0510(12) -0.0174(10) 0.0089(10) 0.0099(10)
C6 0.0491(11) 0.0723(16) 0.0740(17) -0.0136(13) 0.0112(11) -0.0012(11)
C7 0.0639(13) 0.0579(14) 0.0650(15) 0.0102(11) 0.0129(11) 0.0268(11)
C8 0.0390(8) 0.0365(9) 0.0297(8) -0.0014(7) 0.0123(7) -0.0003(7)
C9 0.0581(11) 0.0540(12) 0.0321(9) 0.0052(8) 0.0166(8) 0.0068(9)
C10 0.0653(12) 0.0590(13) 0.0336(9) -0.0021(9) 0.0256(9) -0.0002(10)
C11 0.0451(9) 0.0531(11) 0.0447(11) -0.0114(9) 0.0232(8) -0.0028(9)
C12 0.0380(8) 0.0472(10) 0.0392(10) -0.0089(8) 0.0119(7) 0.0018(8)

loop_
_atom_type_symbol
_atom_type_description
_atom_type_scat_dispersion_real
_atom_type_scat_dispersion_imag
_atom_type_scat_source
Ni Ni 0.3393 1.1124 'International Tables Vol C Tables 4.2.6.8 and 6.1.1.4'
Cl Cl 0.1484 0.1585 'International Tables Vol C Tables 4.2.6.8 and 6.1.1.4'
C C 0.0033 0.0016 'International Tables Vol C Tables 4.2.6.8 and 6.1.1.4'
H H 0.0000 0.0000 'International Tables Vol C Tables 4.2.6.8 and 6.1.1.4'
N N 0.0061 0.0033 'International Tables Vol C Tables 4.2.6.8 and 6.1.1.4'
O O 0.0106 0.0060 'International Tables Vol C Tables 4.2.6.8 and 6.1.1.4'

loop_
_geom_angle_atom_site_label_1
_geom_angle_atom_site_label_2
_geom_angle_atom_site_label_3
_geom_angle
_geom_angle_site_symmetry_1
_geom_angle_site_symmetry_3
_geom_angle_publ_flag
N3 Ni N3 174.44(8) . 2_656 ?
N3 Ni N1 98.56(5) . 2_656 ?
N3 Ni N1 77.56(5) 2_656 2_656 ?
N3 Ni N1 77.56(5) . . ?
N3 Ni N1 98.56(5) 2_656 . ?
N1 Ni N1 93.24(8) 2_656 . ?
N3 Ni Cl 93.60(4) . 2_656 ?
N3 Ni Cl 90.07(4) 2_656 2_656 ?
N1 Ni Cl 85.46(4) 2_656 2_656 ?
N1 Ni Cl 170.80(4) . 2_656 ?
N3 Ni Cl 90.07(4) . . ?
N3 Ni Cl 93.60(4) 2_656 . ?
N1 Ni Cl 170.80(4) 2_656 . ?
N1 Ni Cl 85.46(4) . . ?
Cl Ni Cl 97.24(3) 2_656 . ?
C1 N1 C2 109.02(14) . . ?
C1 N1 Ni 111.34(11) . . ?
C2 N1 Ni 139.41(11) . . ?
O N2 C1 127.27(16) . . ?
O N2 C3 123.12(15) . . ?
C1 N2 C3 109.04(14) . . ?
C12 N3 C8 117.27(15) . . ?
C12 N3 Ni 126.34(13) . . ?
C8 N3 Ni 116.13(10) . . ?
N1 C1 N2 113.46(15) . . ?
N1 C1 C8 122.29(15) . . ?
N2 C1 C8 124.19(15) . . ?
N1 C2 C4 110.88(16) . . ?
N1 C2 C5 106.39(15) . . ?
C4 C2 C5 109.33(18) . . ?
N1 C2 C3 103.48(13) . . ?
C4 C2 C3 113.53(16) . . ?
C5 C2 C3 112.87(16) . . ?
N2 C3 C7 110.10(18) . . ?
N2 C3 C6 105.73(17) . . ?
C7 C3 C6 110.72(18) . . ?
N2 C3 C2 99.60(13) . . ?
C7 C3 C2 116.43(17) . . ?
C6 C3 C2 113.14(18) . . ?
C2 C4 H4A 109.5 . . ?
C2 C4 H4B 109.5 . . ?
H4A C4 H4B 109.5 . . ?
C2 C4 H4C 109.5 . . ?
H4A C4 H4C 109.5 . . ?
H4B C4 H4C 109.5 . . ?
C2 C5 H5A 109.5 . . ?
C2 C5 H5B 109.5 . . ?
H5A C5 H5B 109.5 . . ?
C2 C5 H5C 109.5 . . ?
H5A C5 H5C 109.5 . . ?
H5B C5 H5C 109.5 . . ?
C3 C6 H6A 109.5 . . ?
C3 C6 H6B 109.5 . . ?
H6A C6 H6B 109.5 . . ?
C3 C6 H6C 109.5 . . ?
H6A C6 H6C 109.5 . . ?
H6B C6 H6C 109.5 . . ?
C3 C7 H7A 109.5 . . ?
C3 C7 H7B 109.5 . . ?
H7A C7 H7B 109.5 . . ?
C3 C7 H7C 109.5 . . ?
H7A C7 H7C 109.5 . . ?
H7B C7 H7C 109.5 . . ?
N3 C8 C9 123.05(16) . . ?
N3 C8 C1 112.09(14) . . ?
C9 C8 C1 124.83(16) . . ?
C8 C9 C10 118.50(18) . . ?
C8 C9 H9 120.7 . . ?
C10 C9 H9 120.7 . . ?
C11 C10 C9 118.79(18) . . ?
C11 C10 H10 120.6 . . ?
C9 C10 H10 120.6 . . ?
C10 C11 C12 119.58(18) . . ?
C10 C11 H11 120.2 . . ?
C12 C11 H11 120.2 . . ?
N3 C12 C11 122.80(18) . . ?
N3 C12 H12 118.6 . . ?
C11 C12 H12 118.6 . . ?

loop_
_geom_bond_atom_site_label_1
_geom_bond_atom_site_label_2
_geom_bond_distance
_geom_bond_site_symmetry_2
_geom_bond_publ_flag
Ni N3 2.1112(14) . ?
Ni N3 2.1112(14) 2_656 ?
Ni N1 2.1568(14) 2_656 ?
Ni N1 2.1569(14) . ?
Ni Cl 2.4132(5) 2_656 ?
Ni Cl 2.4132(5) . ?
O N2 1.271(2) . ?
N1 C1 1.293(2) . ?
N1 C2 1.497(2) . ?
N2 C1 1.384(2) . ?
N2 C3 1.492(2) . ?
N3 C12 1.336(2) . ?
N3 C8 1.356(2) . ?
C1 C8 1.468(2) . ?
C2 C4 1.519(3) . ?
C2 C5 1.522(3) . ?
C2 C3 1.570(2) . ?
C3 C7 1.509(3) . ?
C3 C6 1.530(3) . ?
C4 H4A 0.9600 . ?
C4 H4B 0.9600 . ?
C4 H4C 0.9600 . ?
C5 H5A 0.9600 . ?
C5 H5B 0.9600 . ?
C5 H5C 0.9600 . ?
C6 H6A 0.9600 . ?
C6 H6B 0.9600 . ?
C6 H6C 0.9600 . ?
C7 H7A 0.9600 . ?
C7 H7B 0.9600 . ?
C7 H7C 0.9600 . ?
C8 C9 1.385(2) . ?
C9 C10 1.393(3) . ?
C9 H9 0.9300 . ?
C10 C11 1.365(3) . ?
C10 H10 0.9300 . ?
C11 C12 1.392(3) . ?
C11 H11 0.9300 . ?
C12 H12 0.9300 . ?

loop_
_geom_torsion_atom_site_label_1
_geom_torsion_atom_site_label_2
_geom_torsion_atom_site_label_3
_geom_torsion_atom_site_label_4
_geom_torsion
_geom_torsion_site_symmetry_1
_geom_torsion_site_symmetry_2
_geom_torsion_site_symmetry_3
_geom_torsion_site_symmetry_4
_geom_torsion_publ_flag
N3 Ni N1 C1 6.65(12) . . . . ?
N3 Ni N1 C1 -177.40(12) 2_656 . . . ?
N1 Ni N1 C1 104.70(13) 2_656 . . . ?
Cl Ni N1 C1 23.1(3) 2_656 . . . ?
Cl Ni N1 C1 -84.43(12) . . . . ?
N3 Ni N1 C2 -179.78(18) . . . . ?
N3 Ni N1 C2 -3.82(18) 2_656 . . . ?
N1 Ni N1 C2 -81.72(18) 2_656 . . . ?
Cl Ni N1 C2 -163.32(19) 2_656 . . . ?
Cl Ni N1 C2 89.14(18) . . . . ?
N3 Ni N3 C12 133.93(15) 2_656 . . . ?
N1 Ni N3 C12 88.56(15) 2_656 . . . ?
N1 Ni N3 C12 -179.99(15) . . . . ?
Cl Ni N3 C12 2.62(15) 2_656 . . . ?
Cl Ni N3 C12 -94.65(15) . . . . ?
N3 Ni N3 C8 -52.17(12) 2_656 . . . ?
N1 Ni N3 C8 -97.53(12) 2_656 . . . ?
N1 Ni N3 C8 -6.08(12) . . . . ?
Cl Ni N3 C8 176.52(12) 2_656 . . . ?
Cl Ni N3 C8 79.26(12) . . . . ?
C2 N1 C1 N2 -5.0(2) . . . . ?
Ni N1 C1 N2 170.62(12) . . . . ?
C2 N1 C1 C8 177.58(16) . . . . ?
Ni N1 C1 C8 -6.8(2) . . . . ?
O N2 C1 N1 177.45(19) . . . . ?
C3 N2 C1 N1 -11.0(2) . . . . ?
O N2 C1 C8 -5.1(3) . . . . ?
C3 N2 C1 C8 166.39(16) . . . . ?
C1 N1 C2 C4 139.78(18) . . . . ?
Ni N1 C2 C4 -33.9(3) . . . . ?
C1 N1 C2 C5 -101.44(18) . . . . ?
Ni N1 C2 C5 84.9(2) . . . . ?
C1 N1 C2 C3 17.72(19) . . . . ?
Ni N1 C2 C3 -155.95(14) . . . . ?
O N2 C3 C7 -44.8(3) . . . . ?
C1 N2 C3 C7 143.26(18) . . . . ?
O N2 C3 C6 74.9(2) . . . . ?
C1 N2 C3 C6 -97.1(2) . . . . ?
O N2 C3 C2 -167.64(19) . . . . ?
C1 N2 C3 C2 20.40(19) . . . . ?
N1 C2 C3 N2 -22.01(18) . . . . ?
C4 C2 C3 N2 -142.29(17) . . . . ?
C5 C2 C3 N2 92.58(18) . . . . ?
N1 C2 C3 C7 -140.25(18) . . . . ?
C4 C2 C3 C7 99.5(2) . . . . ?
C5 C2 C3 C7 -25.7(2) . . . . ?
N1 C2 C3 C6 89.79(19) . . . . ?
C4 C2 C3 C6 -30.5(2) . . . . ?
C5 C2 C3 C6 -155.62(18) . . . . ?
C12 N3 C8 C9 1.0(3) . . . . ?
Ni N3 C8 C9 -173.50(15) . . . . ?
C12 N3 C8 C1 178.95(15) . . . . ?
Ni N3 C8 C1 4.47(18) . . . . ?
N1 C1 C8 N3 1.9(2) . . . . ?
N2 C1 C8 N3 -175.33(16) . . . . ?
N1 C1 C8 C9 179.78(18) . . . . ?
N2 C1 C8 C9 2.6(3) . . . . ?
N3 C8 C9 C10 -0.5(3) . . . . ?
C1 C8 C9 C10 -178.23(18) . . . . ?
C8 C9 C10 C11 -0.6(3) . . . . ?
C9 C10 C11 C12 1.2(3) . . . . ?
C8 N3 C12 C11 -0.3(3) . . . . ?
Ni N3 C12 C11 173.49(13) . . . . ?
C10 C11 C12 N3 -0.7(3) . . . . ?
